data_4002831
loop_
_publ_author_name
'Groom, Ryan'
'Jacobs, Allison'
'Cepeda, Marisa'
'Drummey, Rachel'
'Latturner, Susan E.'

_publ_section_title
;
 Bi13S18I2: (Re)discovery of a Subvalent Bismuth Compound Featuring
 [Bi2]4+ Dimers Grown in Sulfur/Iodine Flux Mixtures
;
_journal_name_full 'Chemistry of Materials'
_journal_paper_doi 10.1021/acs.chemmater.7b00702
_journal_year 2017
_chemical_formula_sum 'Bi13 I2 S18'
_chemical_formula_weight 3547.62
_chemical_name_systematic
;
 ?
;
_space_group_crystal_system trigonal
_space_group_IT_number 143
_space_group_name_Hall 'P 3'
_space_group_name_H-M_alt 'P 3'
_symmetry_space_group_name_Hall 'P 3'
_symmetry_space_group_name_H-M 'P 3'
_audit_creation_method SHELXL-2014
_cell_angle_alpha 90
_cell_angle_beta 90
_cell_angle_gamma 120
_cell_formula_units_Z 1
_cell_length_a 15.612(2)
_cell_length_b 15.612(2)
_cell_length_c 4.0168(6)
_cell_measurement_reflns_used 2801
_cell_measurement_temperature 295(2)
_cell_measurement_theta_max 28.3
_cell_measurement_theta_min 2.6
_cell_volume 847.9(2)
_computing_structure_refinement 'SHELXL-2014 (Sheldrick, 2014)'
_diffrn_ambient_temperature 295(2)
_diffrn_measured_fraction_theta_full 0.999
_diffrn_measured_fraction_theta_max 0.999
_diffrn_measurement_device_type 'Bruker APEX-II CCD area-detector'
_diffrn_radiation_type MoK\a
_diffrn_radiation_wavelength 0.71073
_diffrn_reflns_av_R_equivalents 0.0385
_diffrn_reflns_av_unetI/netI 0.0369
_diffrn_reflns_Laue_measured_fraction_full 0.999
_diffrn_reflns_Laue_measured_fraction_max 0.999
_diffrn_reflns_limit_h_max 20
_diffrn_reflns_limit_h_min -20
_diffrn_reflns_limit_k_max 20
_diffrn_reflns_limit_k_min -20
_diffrn_reflns_limit_l_max 5
_diffrn_reflns_limit_l_min -5
_diffrn_reflns_number 9736
_diffrn_reflns_point_group_measured_fraction_full 0.999
_diffrn_reflns_point_group_measured_fraction_max 0.993
_diffrn_reflns_theta_full 25.242
_diffrn_reflns_theta_max 28.253
_diffrn_reflns_theta_min 2.609
_exptl_absorpt_coefficient_mu 70.114
_exptl_absorpt_correction_T_max 0.246
_exptl_absorpt_correction_T_min 0.203
_exptl_absorpt_correction_type multi-scan
_exptl_absorpt_process_details 'SADABS (Bruker, 2008)'
_exptl_crystal_colour silver
_exptl_crystal_density_diffrn 6.948
_exptl_crystal_description needle
_exptl_crystal_F_000 1473
_exptl_crystal_size_max 0.5
_exptl_crystal_size_mid 0.02
_exptl_crystal_size_min 0.02
_refine_diff_density_max 1.891
_refine_diff_density_min -1.400
_refine_diff_density_rms 0.265
_refine_ls_abs_structure_details
;
 Flack x determined using 1251 quotients [(I+)-(I-)]/[(I+)+(I-)]
 (Parsons, Flack and Wagner, Acta Cryst. B69 (2013) 249-259).
;
_refine_ls_abs_structure_Flack 0.42(3)
_refine_ls_extinction_coef 0.00151(7)
_refine_ls_extinction_expression Fc^*^=kFc[1+0.001xFc^2^\l^3^/sin(2\q)]^-1/4^
_refine_ls_extinction_method SHELXL
_refine_ls_goodness_of_fit_ref 1.077
_refine_ls_hydrogen_treatment undef
_refine_ls_matrix_type full
_refine_ls_number_parameters 110
_refine_ls_number_reflns 2801
_refine_ls_number_restraints 1
_refine_ls_restrained_S_all 1.077
_refine_ls_R_factor_all 0.0217
_refine_ls_R_factor_gt 0.0196
_refine_ls_shift/su_max 0.000
_refine_ls_shift/su_mean 0.000
_refine_ls_structure_factor_coef Fsqd
_refine_ls_weighting_details 'w=1/[\s^2^(Fo^2^)+1.1588P] where P=(Fo^2^+2Fc^2^)/3'
_refine_ls_weighting_scheme calc
_refine_ls_wR_factor_gt 0.0427
_refine_ls_wR_factor_ref 0.0434
_reflns_Friedel_coverage 0.988
_reflns_Friedel_fraction_full 0.998
_reflns_Friedel_fraction_max 0.987
_reflns_number_gt 2640
_reflns_number_total 2801
_reflns_threshold_expression 'I > 2\s(I)'
_cod_data_source_file cm7b00702_si_002.cif
_cod_data_source_block Bi13S18I2_P3
_cod_original_cell_volume 847.8(3)
_cod_database_code 4002831
_shelx_space_group_comment
;
The symmetry employed for this shelxl refinement is uniquely defined
by the following loop, which should always be used as a source of
symmetry information in preference to the above space-group names.
They are only intended as comments.
;
_shelxl_version_number 2014-3

loop_
_space_group_symop_operation_xyz
'x, y, z'
'-y, x-y, z'
'-x+y, -x, z'

loop_
_atom_site_label
_atom_site_type_symbol
_atom_site_fract_x
_atom_site_fract_y
_atom_site_fract_z
_atom_site_U_iso_or_equiv
_atom_site_adp_type
_atom_site_occupancy
_atom_site_site_symmetry_order
_atom_site_calc_flag
_atom_site_refinement_flags_posn
_atom_site_refinement_flags_adp
_atom_site_refinement_flags_occupancy
X1 Bi 0.3333 0.6667 0.921(3) 0.027(2) Uani 0.25 3 d S T P
X2 Bi 0.3333 0.6667 0.135(3) 0.0113(18) Uani 0.25 3 d S T P
X3 Bi 0.3333 0.6667 0.421(3) 0.0122(18) Uani 0.25 3 d S T P
X4 Bi 0.3333 0.6667 0.636(3) 0.025(2) Uani 0.25 3 d S T P
Bi1 Bi 0.82213(8) 0.27733(8) 0.2777(2) 0.0091(2) Uani 1 1 d . . .
Bi2 Bi 0.84454(7) 0.05640(8) 0.7777(2) 0.0080(2) Uani 1 1 d . . .
Bi3 Bi 0.09248(10) 0.37034(8) 0.7779(2) 0.0115(3) Uani 1 1 d . . .
Bi4 Bi 0.38805(9) 0.42441(9) 0.2779(2) 0.0115(3) Uani 1 1 d . . .
I1 I 0.6667 0.3333 0.7785(7) 0.0080(6) Uani 1 3 d S T P
I2 I 0.0000 0.0000 0.2786(7) 0.0093(6) Uani 1 3 d S T P
S1 S 0.2017(4) 0.2718(4) 0.2789(16) 0.0094(11) Uani 1 1 d . . .
S2 S 0.1483(4) 0.4998(4) 1.2773(14) 0.0075(11) Uani 1 1 d . . .
S3 S 0.3164(4) 0.4805(4) 0.7770(15) 0.0086(11) Uani 1 1 d . . .
S4 S 0.9378(4) 0.4034(4) -0.2213(15) 0.0057(10) Uani 1 1 d . . .
S5 S 0.7210(4) 0.1206(4) 0.7776(14) 0.0061(10) Uani 1 1 d . . .
S6 S 0.9464(4) 0.2126(4) 0.2780(14) 0.0082(10) Uani 1 1 d . . .

loop_
_atom_site_aniso_label
_atom_site_aniso_U_11
_atom_site_aniso_U_22
_atom_site_aniso_U_33
_atom_site_aniso_U_23
_atom_site_aniso_U_13
_atom_site_aniso_U_12
X1 0.034(3) 0.034(3) 0.013(4) 0.000 0.000 0.0170(16)
X2 0.0004(17) 0.0004(17) 0.033(6) 0.000 0.000 0.0002(9)
X3 0.003(2) 0.003(2) 0.031(6) 0.000 0.000 0.0013(10)
X4 0.030(3) 0.030(3) 0.014(5) 0.000 0.000 0.0150(16)
Bi1 0.0097(5) 0.0080(6) 0.0112(6) 0.0001(5) -0.0001(5) 0.0055(4)
Bi2 0.0057(5) 0.0084(5) 0.0109(6) -0.0001(4) 0.0001(5) 0.0042(4)
Bi3 0.0198(6) 0.0073(5) 0.0083(6) 0.0003(4) 0.0011(5) 0.0073(5)
Bi4 0.0104(5) 0.0124(5) 0.0141(7) 0.0011(5) 0.0008(5) 0.0076(5)
I1 0.0068(8) 0.0068(8) 0.0105(14) 0.000 0.000 0.0034(4)
I2 0.0085(8) 0.0085(8) 0.0110(14) 0.000 0.000 0.0043(4)
S1 0.009(3) 0.011(3) 0.011(3) -0.002(2) -0.001(2) 0.006(2)
S2 0.008(2) 0.005(2) 0.006(2) 0.0018(19) 0.0009(19) 0.001(2)
S3 0.003(2) 0.010(3) 0.012(3) 0.001(2) -0.001(2) 0.0026(19)
S4 0.003(2) 0.007(2) 0.006(2) 0.000(2) -0.001(2) 0.002(2)
S5 0.005(2) 0.003(2) 0.008(3) 0.000(2) 0.000(2) 0.0002(19)
S6 0.009(3) 0.009(2) 0.010(3) -0.001(2) -0.001(2) 0.007(2)

loop_
_atom_type_symbol
_atom_type_description
_atom_type_scat_dispersion_real
_atom_type_scat_dispersion_imag
_atom_type_scat_source
S S 0.1246 0.1234 'International Tables Vol C Tables 4.2.6.8 and 6.1.1.4'
I I -0.4742 1.8119 'International Tables Vol C Tables 4.2.6.8 and 6.1.1.4'
Bi Bi -4.1077 10.2566 'International Tables Vol C Tables 4.2.6.8 and 6.1.1.4'

loop_
_geom_angle_atom_site_label_1
_geom_angle_atom_site_label_2
_geom_angle_atom_site_label_3
_geom_angle
_geom_angle_site_symmetry_1
_geom_angle_site_symmetry_3
X2 X1 X4 179.995(12) 1_556 .
X2 X1 X3 179.995(10) 1_556 .
X4 X1 X3 0.000(12) . .
X2 X1 X3 0.003(6) 1_556 1_556
X4 X1 X3 179.998(12) . 1_556
X3 X1 X3 180.0 . 1_556
X2 X1 S3 101.7(3) 1_556 2_665
X4 X1 S3 78.3(3) . 2_665
X3 X1 S3 78.3(3) . 2_665
X3 X1 S3 101.7(3) 1_556 2_665
X2 X1 S3 101.7(3) 1_556 .
X4 X1 S3 78.3(3) . .
X3 X1 S3 78.3(3) . .
X3 X1 S3 101.7(3) 1_556 .
S3 X1 S3 115.99(17) 2_665 .
X2 X1 S3 101.7(3) 1_556 3_565
X4 X1 S3 78.3(3) . 3_565
X3 X1 S3 78.3(3) . 3_565
X3 X1 S3 101.7(3) 1_556 3_565
S3 X1 S3 115.99(17) 2_665 3_565
S3 X1 S3 115.99(17) . 3_565
X2 X1 X4 0.004(6) 1_556 1_556
X4 X1 X4 179.998(12) . 1_556
X3 X1 X4 180.0 . 1_556
X3 X1 X4 0.001(4) 1_556 1_556
S3 X1 X4 101.7(3) 2_665 1_556
S3 X1 X4 101.7(3) . 1_556
S3 X1 X4 101.7(3) 3_565 1_556
X2 X1 S2 62.6(2) 1_556 3_565
X4 X1 S2 117.5(2) . 3_565
X3 X1 S2 117.5(2) . 3_565
X3 X1 S2 62.5(2) 1_556 3_565
S3 X1 S2 69.75(19) 2_665 3_565
S3 X1 S2 164.2(5) . 3_565
S3 X1 S2 70.38(19) 3_565 3_565
X4 X1 S2 62.5(2) 1_556 3_565
X2 X1 S2 62.5(2) 1_556 2_665
X4 X1 S2 117.5(2) . 2_665
X3 X1 S2 117.5(2) . 2_665
X3 X1 S2 62.5(2) 1_556 2_665
S3 X1 S2 70.38(19) 2_665 2_665
S3 X1 S2 69.75(19) . 2_665
S3 X1 S2 164.2(5) 3_565 2_665
X4 X1 S2 62.5(2) 1_556 2_665
S2 X1 S2 100.4(3) 3_565 2_665
X2 X1 S2 62.5(2) 1_556 .
X4 X1 S2 117.5(2) . .
X3 X1 S2 117.5(2) . .
X3 X1 S2 62.5(2) 1_556 .
S3 X1 S2 164.2(5) 2_665 .
S3 X1 S2 70.38(19) . .
S3 X1 S2 69.75(19) 3_565 .
X4 X1 S2 62.5(2) 1_556 .
S2 X1 S2 100.4(3) 3_565 .
S2 X1 S2 100.4(3) 2_665 .
X2 X1 X2 179.995(11) 1_556 .
X4 X1 X2 0.000(10) . .
X3 X1 X2 0.000(5) . .
X3 X1 X2 180.0 1_556 .
S3 X1 X2 78.3(3) 2_665 .
S3 X1 X2 78.3(3) . .
S3 X1 X2 78.3(3) 3_565 .
X4 X1 X2 180.0 1_556 .
S2 X1 X2 117.5(2) 3_565 .
S2 X1 X2 117.5(2) 2_665 .
S2 X1 X2 117.5(2) . .
X1 X2 X3 180.0 1_554 .
X1 X2 X4 0.003(5) 1_554 1_554
X3 X2 X4 180.0 . 1_554
X1 X2 X4 180.0 1_554 .
X3 X2 X4 0.000(10) . .
X4 X2 X4 180.0 1_554 .
X1 X2 S2 101.7(2) 1_554 3_564
X3 X2 S2 78.3(2) . 3_564
X4 X2 S2 101.7(2) 1_554 3_564
X4 X2 S2 78.3(2) . 3_564
X1 X2 S2 101.7(2) 1_554 1_554
X3 X2 S2 78.3(2) . 1_554
X4 X2 S2 101.7(2) 1_554 1_554
X4 X2 S2 78.3(2) . 1_554
S2 X2 S2 115.98(16) 3_564 1_554
X1 X2 S2 101.7(3) 1_554 2_664
X3 X2 S2 78.3(2) . 2_664
X4 X2 S2 101.7(2) 1_554 2_664
X4 X2 S2 78.3(2) . 2_664
S2 X2 S2 115.98(16) 3_564 2_664
S2 X2 S2 115.98(16) 1_554 2_664
X1 X2 X3 0.004(5) 1_554 1_554
X3 X2 X3 180.0 . 1_554
X4 X2 X3 0.001(1) 1_554 1_554
X4 X2 X3 180.0 . 1_554
S2 X2 X3 101.7(2) 3_564 1_554
S2 X2 X3 101.7(2) 1_554 1_554
S2 X2 X3 101.7(2) 2_664 1_554
X1 X2 X1 180.0 1_554 .
X3 X2 X1 0.000(8) . .
X4 X2 X1 180.0 1_554 .
X4 X2 X1 0.000(5) . .
S2 X2 X1 78.3(2) 3_564 .
S2 X2 X1 78.3(2) 1_554 .
S2 X2 X1 78.3(2) 2_664 .
X3 X2 X1 180.0 1_554 .
X4 X3 X2 180.000(19) . .
X4 X3 X1 0.000(12) . .
X2 X3 X1 180.000(15) . .
X4 X3 X1 180.0 . 1_554
X2 X3 X1 0.002(1) . 1_554
X1 X3 X1 180.0 . 1_554
X4 X3 S2 101.9(3) . 3_564
X2 X3 S2 78.1(3) . 3_564
X1 X3 S2 101.9(3) . 3_564
X1 X3 S2 78.1(3) 1_554 3_564
X4 X3 S2 101.9(3) . 1_554
X2 X3 S2 78.1(3) . 1_554
X1 X3 S2 101.9(3) . 1_554
X1 X3 S2 78.1(3) 1_554 1_554
S2 X3 S2 115.89(18) 3_564 1_554
X4 X3 S2 101.9(3) . 2_664
X2 X3 S2 78.1(3) . 2_664
X1 X3 S2 101.9(3) . 2_664
X1 X3 S2 78.1(3) 1_554 2_664
S2 X3 S2 115.89(18) 3_564 2_664
S2 X3 S2 115.89(18) 1_554 2_664
X4 X3 X2 0.002(2) . 1_556
X2 X3 X2 180.0 . 1_556
X1 X3 X2 0.002(1) . 1_556
X1 X3 X2 180.0 1_554 1_556
S2 X3 X2 101.9(3) 3_564 1_556
S2 X3 X2 101.9(3) 1_554 1_556
S2 X3 X2 101.9(3) 2_664 1_556
X4 X3 S3 62.8(2) . 2_665
X2 X3 S3 117.2(2) . 2_665
X1 X3 S3 62.8(2) . 2_665
X1 X3 S3 117.2(2) 1_554 2_665
S2 X3 S3 69.72(19) 3_564 2_665
S2 X3 S3 164.7(5) 1_554 2_665
S2 X3 S3 70.35(19) 2_664 2_665
X2 X3 S3 62.8(2) 1_556 2_665
X4 X3 S3 62.8(2) . .
X2 X3 S3 117.2(2) . .
X1 X3 S3 62.8(2) . .
X1 X3 S3 117.2(2) 1_554 .
S2 X3 S3 164.7(5) 3_564 .
S2 X3 S3 70.35(19) 1_554 .
S2 X3 S3 69.72(19) 2_664 .
X2 X3 S3 62.8(2) 1_556 .
S3 X3 S3 100.8(3) 2_665 .
X4 X3 S3 62.8(2) . 3_565
X2 X3 S3 117.2(2) . 3_565
X1 X3 S3 62.8(2) . 3_565
X1 X3 S3 117.2(2) 1_554 3_565
S2 X3 S3 70.34(19) 3_564 3_565
S2 X3 S3 69.72(19) 1_554 3_565
S2 X3 S3 164.7(5) 2_664 3_565
X2 X3 S3 62.8(2) 1_556 3_565
S3 X3 S3 100.8(3) 2_665 3_565
S3 X3 S3 100.8(3) . 3_565
X4 X3 X4 179.999(14) . 1_554
X2 X3 X4 0.001(2) . 1_554
X1 X3 X4 180.0 . 1_554
X1 X3 X4 0.001(2) 1_554 1_554
S2 X3 X4 78.1(3) 3_564 1_554
S2 X3 X4 78.1(3) 1_554 1_554
S2 X3 X4 78.1(3) 2_664 1_554
X2 X3 X4 180.0 1_556 1_554
S3 X3 X4 117.2(2) 2_665 1_554
S3 X3 X4 117.2(2) . 1_554
S3 X3 X4 117.2(2) 3_565 1_554
X3 X4 X1 180.00(2) . .
X3 X4 X2 180.0 . 1_556
X1 X4 X2 0.002(2) . 1_556
X3 X4 X2 0.000(12) . .
X1 X4 X2 180.000(19) . .
X2 X4 X2 180.0 1_556 .
X3 X4 S3 101.5(3) . 2_665
X1 X4 S3 78.5(3) . 2_665
X2 X4 S3 78.5(3) 1_556 2_665
X2 X4 S3 101.5(3) . 2_665
X3 X4 S3 101.5(3) . .
X1 X4 S3 78.5(3) . .
X2 X4 S3 78.5(3) 1_556 .
X2 X4 S3 101.5(3) . .
S3 X4 S3 116.10(18) 2_665 .
X3 X4 S3 101.5(3) . 3_565
X1 X4 S3 78.5(3) . 3_565
X2 X4 S3 78.5(3) 1_556 3_565
X2 X4 S3 101.5(3) . 3_565
S3 X4 S3 116.10(18) 2_665 3_565
S3 X4 S3 116.10(18) . 3_565
X3 X4 X1 0.002(1) . 1_554
X1 X4 X1 179.998(10) . 1_554
X2 X4 X1 180.0 1_556 1_554
X2 X4 X1 0.002(2) . 1_554
S3 X4 X1 101.5(3) 2_665 1_554
S3 X4 X1 101.5(3) . 1_554
S3 X4 X1 101.5(3) 3_565 1_554
X3 X4 S2 62.4(2) . 3_564
X1 X4 S2 117.6(2) . 3_564
X2 X4 S2 117.6(2) 1_556 3_564
X2 X4 S2 62.4(2) . 3_564
S3 X4 S2 69.70(19) 2_665 3_564
S3 X4 S2 164.0(5) . 3_564
S3 X4 S2 70.33(19) 3_565 3_564
X1 X4 S2 62.4(2) 1_554 3_564
X3 X4 S2 62.4(2) . 1_554
X1 X4 S2 117.6(2) . 1_554
X2 X4 S2 117.6(2) 1_556 1_554
X2 X4 S2 62.4(2) . 1_554
S3 X4 S2 164.0(5) 2_665 1_554
S3 X4 S2 70.33(19) . 1_554
S3 X4 S2 69.70(19) 3_565 1_554
X1 X4 S2 62.4(2) 1_554 1_554
S2 X4 S2 100.3(3) 3_564 1_554
X3 X4 S2 62.4(2) . 2_664
X1 X4 S2 117.6(2) . 2_664
X2 X4 S2 117.6(2) 1_556 2_664
X2 X4 S2 62.4(2) . 2_664
S3 X4 S2 70.33(19) 2_665 2_664
S3 X4 S2 69.70(19) . 2_664
S3 X4 S2 164.0(5) 3_565 2_664
X1 X4 S2 62.4(2) 1_554 2_664
S2 X4 S2 100.3(3) 3_564 2_664
S2 X4 S2 100.3(3) 1_554 2_664
X3 X4 X3 179.999(13) . 1_556
X1 X4 X3 0.001(1) . 1_556
X2 X4 X3 0.001(3) 1_556 1_556
X2 X4 X3 180.0 . 1_556
S3 X4 X3 78.5(3) 2_665 1_556
S3 X4 X3 78.5(3) . 1_556
S3 X4 X3 78.5(3) 3_565 1_556
X1 X4 X3 180.0 1_554 1_556
S2 X4 X3 117.6(2) 3_564 1_556
S2 X4 X3 117.6(2) 1_554 1_556
S2 X4 X3 117.6(2) 2_664 1_556
S6 Bi1 S4 85.88(18) . .
S6 Bi1 S4 85.84(17) . 1_556
S4 Bi1 S4 93.42(16) . 1_556
S6 Bi1 S5 82.56(16) . .
S4 Bi1 S5 167.98(16) . .
S4 Bi1 S5 89.02(16) 1_556 .
S6 Bi1 S5 82.61(16) . 1_554
S4 Bi1 S5 89.13(16) . 1_554
S4 Bi1 S5 167.96(16) 1_556 1_554
S5 Bi1 S5 86.15(15) . 1_554
S5 Bi2 S1 85.74(18) . 2_655
S5 Bi2 S1 85.76(17) . 2_656
S1 Bi2 S1 93.17(17) 2_655 2_656
S5 Bi2 S6 82.94(16) . .
S1 Bi2 S6 89.27(17) 2_655 .
S1 Bi2 S6 168.23(17) 2_656 .
S5 Bi2 S6 82.95(16) . 1_556
S1 Bi2 S6 168.27(17) 2_655 1_556
S1 Bi2 S6 89.09(17) 2_656 1_556
S6 Bi2 S6 86.27(16) . 1_556
S2 Bi3 S2 97.67(19) . 1_554
S2 Bi3 S4 80.75(18) . 1_456
S2 Bi3 S4 80.87(18) 1_554 1_456
S2 Bi3 S3 73.93(12) . .
S2 Bi3 S3 73.86(12) 1_554 .
S4 Bi3 S3 141.03(17) 1_456 .
S2 Bi3 S6 156.64(17) . 1_455
S2 Bi3 S6 86.90(17) 1_554 1_455
S4 Bi3 S6 77.37(16) 1_456 1_455
S3 Bi3 S6 129.06(16) . 1_455
S2 Bi3 S6 86.94(17) . 1_456
S2 Bi3 S6 156.64(17) 1_554 1_456
S4 Bi3 S6 77.28(16) 1_456 1_456
S3 Bi3 S6 129.15(16) . 1_456
S6 Bi3 S6 80.39(14) 1_455 1_456
S3 Bi4 S3 98.4(2) . 1_554
S3 Bi4 S1 80.96(18) . .
S3 Bi4 S1 81.12(18) 1_554 .
S3 Bi4 S2 73.42(11) . 2_664
S3 Bi4 S2 73.38(11) 1_554 2_664
S1 Bi4 S2 140.26(17) . 2_664
S3 Bi4 S5 86.62(17) . 3_665
S3 Bi4 S5 156.95(17) 1_554 3_665
S1 Bi4 S5 77.48(16) . 3_665
S2 Bi4 S5 129.34(16) 2_664 3_665
S3 Bi4 S5 156.98(17) . 3_664
S3 Bi4 S5 86.51(17) 1_554 3_664
S1 Bi4 S5 77.61(16) . 3_664
S2 Bi4 S5 129.25(16) 2_664 3_664
S5 Bi4 S5 80.66(13) 3_665 3_664
Bi4 S1 Bi2 101.06(19) . 3_665
Bi4 S1 Bi2 100.90(19) . 3_664
Bi2 S1 Bi2 93.17(17) 3_665 3_664
Bi3 S2 Bi3 97.67(19) . 1_556
Bi3 S2 X2 110.1(3) . 1_556
Bi3 S2 X2 130.4(3) 1_556 1_556
Bi3 S2 X3 130.6(3) . 1_556
Bi3 S2 X3 109.9(3) 1_556 1_556
X2 S2 X3 23.6(3) 1_556 1_556
Bi3 S2 Bi4 112.0(2) . 3_566
Bi3 S2 Bi4 111.89(19) 1_556 3_566
X2 S2 Bi4 94.99(17) 1_556 3_566
X3 S2 Bi4 94.97(17) 1_556 3_566
Bi3 S2 X1 95.9(2) . .
Bi3 S2 X1 142.8(3) 1_556 .
X2 S2 X1 15.73(8) 1_556 .
X3 S2 X1 39.3(3) 1_556 .
Bi4 S2 X1 94.53(16) 3_566 .
Bi3 S2 X4 142.9(3) . 1_556
Bi3 S2 X4 95.8(3) 1_556 1_556
X2 S2 X4 39.3(3) 1_556 1_556
X3 S2 X4 15.71(8) 1_556 1_556
Bi4 S2 X4 94.49(16) 3_566 1_556
X1 S2 X4 55.0(3) . 1_556
Bi4 S3 Bi4 98.4(2) . 1_556
Bi4 S3 X4 110.4(3) . .
Bi4 S3 X4 130.6(3) 1_556 .
Bi4 S3 X1 130.7(3) . .
Bi4 S3 X1 110.2(3) 1_556 .
X4 S3 X1 23.2(3) . .
Bi4 S3 Bi3 111.8(2) . .
Bi4 S3 Bi3 111.7(2) 1_556 .
X4 S3 Bi3 94.14(17) . .
X1 S3 Bi3 94.11(17) . .
Bi4 S3 X3 96.2(2) . .
Bi4 S3 X3 143.0(3) 1_556 .
X4 S3 X3 15.64(9) . .
X1 S3 X3 38.9(3) . .
Bi3 S3 X3 93.77(16) . .
Bi3 S4 Bi1 101.13(18) 1_654 .
Bi3 S4 Bi1 101.01(18) 1_654 1_554
Bi1 S4 Bi1 93.42(16) . 1_554
Bi2 S5 Bi1 97.40(17) . .
Bi2 S5 Bi1 97.38(18) . 1_556
Bi1 S5 Bi1 86.15(15) . 1_556
Bi2 S5 Bi4 94.99(17) . 2_655
Bi1 S5 Bi4 95.27(16) . 2_655
Bi1 S5 Bi4 167.3(2) 1_556 2_655
Bi2 S5 Bi4 94.97(17) . 2_656
Bi1 S5 Bi4 167.3(2) . 2_656
Bi1 S5 Bi4 95.23(16) 1_556 2_656
Bi4 S5 Bi4 80.66(13) 2_655 2_656
Bi1 S6 Bi2 97.10(18) . .
Bi1 S6 Bi2 97.05(18) . 1_554
Bi2 S6 Bi2 86.27(16) . 1_554
Bi1 S6 Bi3 94.97(17) . 1_655
Bi2 S6 Bi3 95.42(17) . 1_655
Bi2 S6 Bi3 167.6(2) 1_554 1_655
Bi1 S6 Bi3 94.92(17) . 1_654
Bi2 S6 Bi3 167.6(2) . 1_654
Bi2 S6 Bi3 95.37(17) 1_554 1_654
Bi3 S6 Bi3 80.39(14) 1_655 1_654

loop_
_geom_bond_atom_site_label_1
_geom_bond_atom_site_label_2
_geom_bond_distance
_geom_bond_site_symmetry_2
X1 X2 0.860(4) 1_556
X1 X4 1.145(16) .
X1 X3 2.005(16) .
X1 X3 2.012(16) 1_556
X1 S3 2.842(6) 2_665
X1 S3 2.842(6) .
X1 S3 2.842(6) 3_565
X1 X4 2.872(16) 1_556
X1 S2 3.108(8) 3_565
X1 S2 3.108(8) 2_665
X1 S2 3.108(8) .
X1 X2 3.156(4) .
X2 X1 0.860(4) 1_554
X2 X3 1.151(15) .
X2 X4 2.005(15) 1_554
X2 X4 2.012(15) .
X2 S2 2.817(6) 3_564
X2 S2 2.817(6) 1_554
X2 S2 2.817(6) 2_664
X2 X3 2.866(15) 1_554
X3 X4 0.860(4) .
X3 X1 2.012(16) 1_554
X3 S2 2.818(6) 3_564
X3 S2 2.818(6) 1_554
X3 S2 2.818(6) 2_664
X3 X2 2.866(15) 1_556
X3 S3 3.128(8) 2_665
X3 S3 3.128(8) .
X3 S3 3.128(8) 3_565
X3 X4 3.156(4) 1_554
X4 X2 2.005(15) 1_556
X4 S3 2.840(6) 2_665
X4 S3 2.840(6) .
X4 S3 2.840(6) 3_565
X4 X1 2.872(16) 1_554
X4 S2 3.111(8) 3_564
X4 S2 3.111(8) 1_554
X4 S2 3.111(8) 2_664
X4 X3 3.156(4) 1_556
Bi1 S6 2.598(6) .
Bi1 S4 2.756(6) .
Bi1 S4 2.762(6) 1_556
Bi1 S5 2.941(6) .
Bi1 S5 2.941(6) 1_554
Bi2 S5 2.580(6) .
Bi2 S1 2.761(6) 2_655
Bi2 S1 2.768(6) 2_656
Bi2 S6 2.936(6) .
Bi2 S6 2.938(6) 1_556
Bi3 S2 2.666(6) .
Bi3 S2 2.670(6) 1_554
Bi3 S4 2.710(5) 1_456
Bi3 S3 3.027(6) .
Bi3 S6 3.112(6) 1_455
Bi3 S6 3.112(6) 1_456
Bi4 S3 2.650(6) .
Bi4 S3 2.655(6) 1_554
Bi4 S1 2.685(6) .
Bi4 S2 3.029(6) 2_664
Bi4 S5 3.103(6) 3_665
Bi4 S5 3.104(6) 3_664
S1 Bi2 2.761(6) 3_665
S1 Bi2 2.768(6) 3_664
S2 Bi3 2.670(6) 1_556
S2 X2 2.817(6) 1_556
S2 X3 2.818(6) 1_556
S2 Bi4 3.029(6) 3_566
S2 X4 3.111(8) 1_556
S3 Bi4 2.655(6) 1_556
S4 Bi3 2.710(5) 1_654
S4 Bi1 2.762(6) 1_554
S5 Bi1 2.941(6) 1_556
S5 Bi4 3.103(6) 2_655
S5 Bi4 3.104(6) 2_656
S6 Bi2 2.938(6) 1_554
S6 Bi3 3.112(6) 1_655
S6 Bi3 3.112(6) 1_654
